data_4031504
loop_
_publ_author_name
'Kazakova, Anna N.'
'Iakovenko, Roman O.'
'Boyarskaya, Irina A.'
'Nenajdenko, Valentine G.'
'Vasilyev, Aleksander V.'

_publ_section_title
;
 Acid-Promoted Reaction of Trifluoromethylated Allyl Alcohols with Arenes.
 Stereoselective Synthesis of CF3-Alkenes and CF3-Indanes.
;
_journal_issue 19
_journal_name_full 'The Journal of organic chemistry'
_journal_page_first 9506
_journal_page_last 9517
_journal_paper_doi 10.1021/acs.joc.5b01398
_journal_volume 80
_journal_year 2015
_chemical_formula_sum 'C20 H21 F3'
_chemical_formula_weight 318.37
_chemical_name_systematic
; 
 ? 
;
_space_group_IT_number 14
_symmetry_cell_setting monoclinic
_symmetry_space_group_name_Hall '-P 2yn'
_symmetry_space_group_name_H-M 'P 1 21/n 1'
_atom_sites_solution_hydrogens geom
_atom_sites_solution_primary direct
_atom_sites_solution_secondary difmap
_audit_creation_method SHELXL-97
_cell_angle_alpha 90.00
_cell_angle_beta 105.533(4)
_cell_angle_gamma 90.00
_cell_formula_units_Z 4
_cell_length_a 8.7135(3)
_cell_length_b 13.2562(4)
_cell_length_c 14.5624(5)
_cell_measurement_reflns_used 4763
_cell_measurement_temperature 100(2)
_cell_measurement_theta_max 75.7200
_cell_measurement_theta_min 3.3510
_cell_volume 1620.64(10)
_computing_cell_refinement
;
CrysAlisPro, Agilent Technologies,
Version 1.171.36.20 (release 27-06-2012 CrysAlis171 .NET)
(compiled Jul 11 2012,15:38:31)
;
_computing_data_collection
;
CrysAlisPro, Agilent Technologies,
Version 1.171.36.20 (release 27-06-2012 CrysAlis171 .NET)
(compiled Jul 11 2012,15:38:31)
;
_computing_data_reduction
;
CrysAlisPro, Agilent Technologies,
Version 1.171.36.20 (release 27-06-2012 CrysAlis171 .NET)
(compiled Jul 11 2012,15:38:31)
;
_computing_publication_material
;
O. V. Dolomanov, L. J. Bourhis, R. J. Gildea, J. A. K. Howard and H. Puschmann,
OLEX2: a complete structure solution, refinement and analysis program.
J. Appl. Cryst. (2009). 42, 339-341.
;
_computing_structure_refinement 'SHELXL-97 (Sheldrick, 2008)'
_computing_structure_solution 'SHELXS-97 (Sheldrick, 2008)'
_diffrn_ambient_temperature 100(2)
_diffrn_detector_area_resol_mean 10.3829
_diffrn_measured_fraction_theta_full 0.998
_diffrn_measured_fraction_theta_max 0.998
_diffrn_measurement_device_type 'SuperNova, Dual, Cu at zero, Atlas'
_diffrn_measurement_method '\w scans'
_diffrn_radiation_monochromator mirror
_diffrn_radiation_source 'SuperNova (Cu) X-ray Source'
_diffrn_radiation_type CuK\a
_diffrn_radiation_wavelength 1.54184
_diffrn_reflns_av_R_equivalents 0.0335
_diffrn_reflns_av_sigmaI/netI 0.0253
_diffrn_reflns_limit_h_max 10
_diffrn_reflns_limit_h_min -10
_diffrn_reflns_limit_k_max 15
_diffrn_reflns_limit_k_min -16
_diffrn_reflns_limit_l_max 18
_diffrn_reflns_limit_l_min -12
_diffrn_reflns_number 12059
_diffrn_reflns_theta_full 72.50
_diffrn_reflns_theta_max 72.50
_diffrn_reflns_theta_min 4.59
_exptl_absorpt_coefficient_mu 0.816
_exptl_absorpt_correction_T_max 1.00000
_exptl_absorpt_correction_T_min 0.76509
_exptl_absorpt_correction_type multi-scan
_exptl_absorpt_process_details
;
CrysAlisPro, Agilent Technologies,
Version 1.171.36.32 (release 02-08-2013 CrysAlis171 .NET)
(compiled Aug  2 2013,16:46:58)
Empirical absorption correction using spherical harmonics,
 implemented in SCALE3 ABSPACK scaling algorithm.
;
_exptl_crystal_colour colourless
_exptl_crystal_density_diffrn 1.305
_exptl_crystal_density_method 'not measured'
_exptl_crystal_description prism
_exptl_crystal_F_000 672
_exptl_crystal_size_max 0.18
_exptl_crystal_size_mid 0.12
_exptl_crystal_size_min 0.08
_refine_diff_density_max 0.212
_refine_diff_density_min -0.223
_refine_diff_density_rms 0.042
_refine_ls_extinction_method none
_refine_ls_goodness_of_fit_ref 1.032
_refine_ls_hydrogen_treatment mixed
_refine_ls_matrix_type full
_refine_ls_number_parameters 212
_refine_ls_number_reflns 3218
_refine_ls_number_restraints 0
_refine_ls_restrained_S_all 1.032
_refine_ls_R_factor_all 0.0517
_refine_ls_R_factor_gt 0.0415
_refine_ls_shift/su_max 0.010
_refine_ls_shift/su_mean 0.001
_refine_ls_structure_factor_coef Fsqd
_refine_ls_weighting_details 'calc w=1/[\s^2^(Fo^2^)+(0.0392P)^2^+0.8444P] where P=(Fo^2^+2Fc^2^)/3'
_refine_ls_weighting_scheme calc
_refine_ls_wR_factor_gt 0.0918
_refine_ls_wR_factor_ref 0.0995
_reflns_number_gt 2694
_reflns_number_total 3218
_reflns_threshold_expression >2sigma(I)
_cod_data_source_file jo5b01398_si_001.cif
_cod_data_source_block avv17
_cod_depositor_comments 'Adding full bibliography for 4031504.cif.'
_cod_original_sg_symbol_H-M P21/n
_cod_database_code 4031504

loop_
_symmetry_equiv_pos_as_xyz
'x, y, z'
'-x+1/2, y+1/2, -z+1/2'
'-x, -y, -z'
'x-1/2, -y-1/2, z-1/2'

loop_
_atom_site_label
_atom_site_type_symbol
_atom_site_fract_x
_atom_site_fract_y
_atom_site_fract_z
_atom_site_U_iso_or_equiv
_atom_site_adp_type
_atom_site_occupancy
_atom_site_symmetry_multiplicity
_atom_site_calc_flag
_atom_site_refinement_flags
F1 F 0.01247(12) 0.12698(8) 0.01839(7) 0.0418(3) Uani 1 1 d .
F2 F 0.05929(11) 0.26770(7) -0.04232(7) 0.0360(2) Uani 1 1 d .
F3 F 0.12123(11) 0.12713(8) -0.09773(7) 0.0409(3) Uani 1 1 d .
C14 C -0.10114(17) 0.47999(11) -0.14098(10) 0.0231(3) Uani 1 1 d .
H14 H -0.1474 0.4655 -0.0919 0.028 Uiso 1 1 calc R
C13 C -0.12998(16) 0.41675(11) -0.22023(10) 0.0215(3) Uani 1 1 d .
C8 C -0.35858(17) 0.19494(11) -0.03600(10) 0.0238(3) Uani 1 1 d .
C18 C 0.03958(17) 0.52551(11) -0.28482(10) 0.0244(3) Uani 1 1 d .
H18 H 0.0867 0.5399 -0.3336 0.029 Uiso 1 1 calc R
C9 C -0.28192(16) 0.22435(10) -0.10415(10) 0.0218(3) Uani 1 1 d .
C6 C -0.52574(17) 0.34637(11) -0.07477(11) 0.0242(3) Uani 1 1 d .
C15 C -0.00393(17) 0.56464(11) -0.13428(10) 0.0243(3) Uani 1 1 d .
H15 H 0.0134 0.6057 -0.0807 0.029 Uiso 1 1 calc R
C5 C -0.45088(17) 0.37346(11) -0.14544(10) 0.0233(3) Uani 1 1 d .
C17 C 0.17377(19) 0.68009(12) -0.19840(12) 0.0302(3) Uani 1 1 d .
H17A H 0.2793 0.6635 -0.1611 0.045 Uiso 1 1 calc R
H17B H 0.1324 0.7343 -0.1684 0.045 Uiso 1 1 calc R
H17C H 0.1772 0.7005 -0.2611 0.045 Uiso 1 1 calc R
C12 C -0.50578(18) 0.46506(12) -0.20711(12) 0.0297(3) Uani 1 1 d .
H12A H -0.6196 0.4636 -0.2313 0.045 Uiso 1 1 calc R
H12B H -0.4581 0.4648 -0.2594 0.045 Uiso 1 1 calc R
H12C H -0.4745 0.5250 -0.1699 0.045 Uiso 1 1 calc R
C4 C -0.32889(16) 0.31160(11) -0.15859(10) 0.0217(3) Uani 1 1 d .
C3 C -0.23858(17) 0.32465(11) -0.23312(10) 0.0225(3) Uani 1 1 d .
H3 H -0.3167 0.3303 -0.2954 0.027 Uiso 1 1 calc R
C16 C 0.06753(17) 0.58897(11) -0.20570(10) 0.0234(3) Uani 1 1 d .
C2 C -0.14999(19) 0.22216(11) -0.23029(11) 0.0264(3) Uani 1 1 d .
H2A H -0.2029 0.1809 -0.2845 0.032 Uiso 1 1 calc R
H2B H -0.0410 0.2335 -0.2323 0.032 Uiso 1 1 calc R
C7 C -0.47930(18) 0.25819(11) -0.02284(11) 0.0249(3) Uani 1 1 d .
H7 H -0.5312 0.2405 0.0229 0.030 Uiso 1 1 calc R
C1 C -0.15298(17) 0.16885(11) -0.13603(10) 0.0241(3) Uani 1 1 d .
H1 H -0.1848 0.0983 -0.1493 0.029 Uiso 1 1 calc R
C19 C -0.05745(17) 0.44124(11) -0.29189(10) 0.0239(3) Uani 1 1 d .
H19 H -0.0745 0.4002 -0.3455 0.029 Uiso 1 1 calc R
C11 C -0.66006(18) 0.40911(12) -0.05803(12) 0.0300(3) Uani 1 1 d .
H11A H -0.6284 0.4787 -0.0510 0.045 Uiso 1 1 calc R
H11B H -0.6851 0.3865 -0.0011 0.045 Uiso 1 1 calc R
H11C H -0.7522 0.4021 -0.1113 0.045 Uiso 1 1 calc R
C10 C -0.3209(2) 0.09830(11) 0.02047(11) 0.0294(3) Uani 1 1 d .
H10A H -0.2818 0.0490 -0.0160 0.044 Uiso 1 1 calc R
H10B H -0.4157 0.0733 0.0343 0.044 Uiso 1 1 calc R
H10C H -0.2412 0.1112 0.0790 0.044 Uiso 1 1 calc R
C20 C 0.00859(18) 0.17274(12) -0.06458(12) 0.0290(3) Uani 1 1 d .

loop_
_atom_site_aniso_label
_atom_site_aniso_U_11
_atom_site_aniso_U_22
_atom_site_aniso_U_33
_atom_site_aniso_U_23
_atom_site_aniso_U_13
_atom_site_aniso_U_12
F1 0.0357(5) 0.0477(6) 0.0360(6) 0.0108(5) -0.0008(4) 0.0013(4)
F2 0.0283(5) 0.0290(5) 0.0467(6) -0.0091(4) 0.0032(4) -0.0045(4)
F3 0.0285(5) 0.0409(6) 0.0530(6) -0.0069(5) 0.0102(4) 0.0106(4)
C14 0.0243(7) 0.0242(7) 0.0211(7) 0.0011(6) 0.0069(5) 0.0027(6)
C13 0.0204(7) 0.0219(7) 0.0210(7) 0.0013(5) 0.0036(5) 0.0019(5)
C8 0.0256(7) 0.0211(7) 0.0229(7) -0.0007(6) 0.0033(6) -0.0034(5)
C18 0.0243(7) 0.0263(7) 0.0231(7) 0.0028(6) 0.0074(6) 0.0009(6)
C9 0.0221(7) 0.0194(7) 0.0226(7) -0.0026(5) 0.0034(5) -0.0017(5)
C6 0.0200(7) 0.0246(7) 0.0273(8) -0.0030(6) 0.0048(6) -0.0027(6)
C15 0.0267(7) 0.0231(7) 0.0209(7) -0.0032(6) 0.0026(6) 0.0029(6)
C5 0.0208(7) 0.0223(7) 0.0250(7) 0.0004(6) 0.0030(5) -0.0015(5)
C17 0.0299(8) 0.0248(8) 0.0334(8) 0.0002(6) 0.0039(6) -0.0025(6)
C12 0.0253(7) 0.0279(8) 0.0354(9) 0.0076(7) 0.0073(6) 0.0039(6)
C4 0.0204(7) 0.0216(7) 0.0216(7) -0.0007(5) 0.0032(5) -0.0026(5)
C3 0.0231(7) 0.0232(7) 0.0202(7) -0.0012(5) 0.0042(5) -0.0007(6)
C16 0.0217(7) 0.0204(7) 0.0251(7) 0.0014(6) 0.0014(6) 0.0022(5)
C2 0.0287(7) 0.0238(7) 0.0281(8) -0.0045(6) 0.0100(6) -0.0017(6)
C7 0.0251(7) 0.0265(7) 0.0240(7) -0.0006(6) 0.0080(6) -0.0055(6)
C1 0.0248(7) 0.0185(7) 0.0284(8) -0.0030(6) 0.0063(6) -0.0010(5)
C19 0.0267(7) 0.0249(7) 0.0194(7) -0.0030(6) 0.0051(6) 0.0000(6)
C11 0.0233(7) 0.0307(8) 0.0374(9) -0.0011(7) 0.0107(6) 0.0000(6)
C10 0.0364(8) 0.0235(7) 0.0279(8) 0.0030(6) 0.0079(6) -0.0023(6)
C20 0.0267(7) 0.0249(8) 0.0350(9) -0.0035(6) 0.0076(6) 0.0011(6)

loop_
_atom_type_symbol
_atom_type_description
_atom_type_scat_dispersion_real
_atom_type_scat_dispersion_imag
_atom_type_scat_source
C C 0.0181 0.0091 'International Tables Vol C Tables 4.2.6.8 and 6.1.1.4'
H H 0.0000 0.0000 'International Tables Vol C Tables 4.2.6.8 and 6.1.1.4'
F F 0.0727 0.0534 'International Tables Vol C Tables 4.2.6.8 and 6.1.1.4'

loop_
_geom_angle_atom_site_label_1
_geom_angle_atom_site_label_2
_geom_angle_atom_site_label_3
_geom_angle
C13 C14 C15 120.91(14)
C13 C14 H14 119.5
C15 C14 H14 119.5
C14 C13 C19 117.51(13)
C14 C13 C3 123.49(13)
C19 C13 C3 118.98(13)
C9 C8 C7 116.88(13)
C9 C8 C10 123.36(14)
C7 C8 C10 119.73(14)
C19 C18 C16 120.99(14)
C19 C18 H18 119.5
C16 C18 H18 119.5
C8 C9 C4 120.78(13)
C8 C9 C1 128.23(13)
C4 C9 C1 110.84(13)
C7 C6 C5 119.22(14)
C7 C6 C11 120.04(14)
C5 C6 C11 120.68(13)
C16 C15 C14 121.45(14)
C16 C15 H15 119.3
C14 C15 H15 119.3
C4 C5 C6 118.07(13)
C4 C5 C12 121.50(14)
C6 C5 C12 120.40(13)
C16 C17 H17A 109.5
C16 C17 H17B 109.5
H17A C17 H17B 109.5
C16 C17 H17C 109.5
H17A C17 H17C 109.5
H17B C17 H17C 109.5
C5 C12 H12A 109.5
C5 C12 H12B 109.5
H12A C12 H12B 109.5
C5 C12 H12C 109.5
H12A C12 H12C 109.5
H12B C12 H12C 109.5
C5 C4 C9 121.71(14)
C5 C4 C3 126.40(13)
C9 C4 C3 111.82(12)
C4 C3 C13 115.36(12)
C4 C3 C2 103.34(11)
C13 C3 C2 114.09(12)
C4 C3 H3 107.9
C13 C3 H3 107.9
C2 C3 H3 107.9
C15 C16 C18 117.75(13)
C15 C16 C17 121.61(13)
C18 C16 C17 120.63(14)
C1 C2 C3 107.18(12)
C1 C2 H2A 110.3
C3 C2 H2A 110.3
C1 C2 H2B 110.3
C3 C2 H2B 110.3
H2A C2 H2B 108.5
C6 C7 C8 123.30(14)
C6 C7 H7 118.3
C8 C7 H7 118.3
C20 C1 C9 113.76(12)
C20 C1 C2 111.14(13)
C9 C1 C2 103.85(12)
C20 C1 H1 109.3
C9 C1 H1 109.3
C2 C1 H1 109.3
C18 C19 C13 121.37(13)
C18 C19 H19 119.3
C13 C19 H19 119.3
C6 C11 H11A 109.5
C6 C11 H11B 109.5
H11A C11 H11B 109.5
C6 C11 H11C 109.5
H11A C11 H11C 109.5
H11B C11 H11C 109.5
C8 C10 H10A 109.5
C8 C10 H10B 109.5
H10A C10 H10B 109.5
C8 C10 H10C 109.5
H10A C10 H10C 109.5
H10B C10 H10C 109.5
F1 C20 F2 106.15(13)
F1 C20 F3 105.91(13)
F2 C20 F3 106.42(13)
F1 C20 C1 113.46(13)
F2 C20 C1 112.54(12)
F3 C20 C1 111.82(13)

loop_
_geom_bond_atom_site_label_1
_geom_bond_atom_site_label_2
_geom_bond_distance
F1 C20 1.3441(19)
F2 C20 1.3447(18)
F3 C20 1.3475(18)
C14 C13 1.394(2)
C14 C15 1.394(2)
C14 H14 0.9300
C13 C19 1.395(2)
C13 C3 1.5252(19)
C8 C9 1.392(2)
C8 C7 1.398(2)
C8 C10 1.510(2)
C18 C19 1.388(2)
C18 C16 1.394(2)
C18 H18 0.9300
C9 C4 1.400(2)
C9 C1 1.516(2)
C6 C7 1.392(2)
C6 C5 1.405(2)
C6 C11 1.508(2)
C15 C16 1.386(2)
C15 H15 0.9300
C5 C4 1.396(2)
C5 C12 1.510(2)
C17 C16 1.508(2)
C17 H17A 0.9600
C17 H17B 0.9600
C17 H17C 0.9600
C12 H12A 0.9600
C12 H12B 0.9600
C12 H12C 0.9600
C4 C3 1.511(2)
C3 C2 1.558(2)
C3 H3 0.9800
C2 C1 1.550(2)
C2 H2A 0.9700
C2 H2B 0.9700
C7 H7 0.9300
C1 C20 1.511(2)
C1 H1 0.9800
C19 H19 0.9300
C11 H11A 0.9600
C11 H11B 0.9600
C11 H11C 0.9600
C10 H10A 0.9600
C10 H10B 0.9600
C10 H10C 0.9600
